data_7109782
loop_
_publ_author_name
'Antony Lapprand'
'Antoine Bonnot'
'Michael Knorr'
'Youann Rousselin'
'Marek M. Kubicki'
'Daniel Fortin'

_publ_section_title
;
 Formation of an unprecedented (CuBr)5 cluster and a zeolite-type
 2D-coordination polymer: a surprising halide effect
;
_journal_name_full Chem.Commun.
_journal_page_first 8848
_journal_paper_doi 10.1039/c3cc45284k
_journal_volume 49
_journal_year 2013
_chemical_formula_sum 'C24 H60 Br10 Cu10 S6'
_chemical_formula_weight 1975.58
_space_group_crystal_system triclinic
_space_group_IT_number 2
_space_group_name_Hall '-P 1'
_space_group_name_H-M_alt 'P -1'
_symmetry_space_group_name_Hall '-P 1'
_symmetry_space_group_name_H-M 'P -1'
_atom_sites_solution_hydrogens geom
_atom_sites_solution_primary direct
_atom_sites_solution_secondary difmap
_cell_angle_alpha 88.464(2)
_cell_angle_beta 79.809(2)
_cell_angle_gamma 77.0170(10)
_cell_formula_units_Z 2
_cell_length_a 10.5490(6)
_cell_length_b 13.5090(6)
_cell_length_c 22.1288(12)
_cell_measurement_reflns_used 9947
_cell_measurement_temperature 100.(2)
_cell_measurement_theta_max 67.5135
_cell_measurement_theta_min 3.3577
_cell_volume 3024.1(3)
_computing_cell_refinement 'SAINT V7.68A (Bruker AXS, 2009)'
_computing_data_collection 'Bruker Instrument Service v2011.8.1.0'
_computing_data_reduction 'SAINT V7.68A (Bruker AXS, 2009)'
_computing_structure_refinement 'SHELXL-97 (Sheldrick, 2008)'
_computing_structure_solution 'SHELXS-97 (Sheldrick, 2008)'
_diffrn_ambient_temperature 100.(2)
_diffrn_detector_area_resol_mean 8.3333
_diffrn_measured_fraction_theta_full 0.898
_diffrn_measured_fraction_theta_max 0.898
_diffrn_radiation_monochromator none
_diffrn_radiation_type 'Cu K\a'
_diffrn_radiation_wavelength 1.54178
_diffrn_reflns_av_R_equivalents 0.0374
_diffrn_reflns_av_sigmaI/netI 0.0651
_diffrn_reflns_limit_h_max 12
_diffrn_reflns_limit_h_min -12
_diffrn_reflns_limit_k_max 15
_diffrn_reflns_limit_k_min -16
_diffrn_reflns_limit_l_max 20
_diffrn_reflns_limit_l_min -26
_diffrn_reflns_number 15951
_diffrn_reflns_theta_full 67.85
_diffrn_reflns_theta_max 67.85
_diffrn_reflns_theta_min 3.36
_diffrn_source 'ImuS micro--focus source with MX optics'
_exptl_absorpt_coefficient_mu 13.539
_exptl_absorpt_correction_T_max 0.30
_exptl_absorpt_correction_T_min 0.19
_exptl_absorpt_correction_type multi-scan
_exptl_absorpt_process_details 'SADABS V2008/1 (Bruker AXS)'
_exptl_crystal_density_diffrn 2.170
_exptl_crystal_density_method 'not measured'
_exptl_crystal_description Prism
_exptl_crystal_F_000 1880
_exptl_crystal_size_max 0.387
_exptl_crystal_size_mid 0.387
_exptl_crystal_size_min 0.145
_refine_diff_density_max 2.364
_refine_diff_density_min -1.359
_refine_ls_extinction_method none
_refine_ls_goodness_of_fit_ref 1.184
_refine_ls_hydrogen_treatment noref
_refine_ls_matrix_type full
_refine_ls_number_parameters 457
_refine_ls_number_reflns 9871
_refine_ls_number_restraints 0
_refine_ls_restrained_S_all 1.184
_refine_ls_R_factor_all 0.0866
_refine_ls_R_factor_gt 0.0728
_refine_ls_shift/su_max 0.001
_refine_ls_shift/su_mean 0.000
_refine_ls_structure_factor_coef Fsqd
_refine_ls_weighting_details 'calc w=1/[\s^2^(Fo^2^)+(0.0826P)^2^+28.6261P] where P=(Fo^2^+2Fc^2^)/3'
_refine_ls_weighting_scheme calc
_refine_ls_wR_factor_gt 0.1688
_refine_ls_wR_factor_ref 0.1747
_reflns_number_gt 8733
_reflns_number_total 9871
_reflns_threshold_expression >2sigma(I)
_cod_data_source_file c3cc45284k.txt
_cod_data_source_block I
_cod_database_code 7109782

loop_
_space_group_symop_operation_xyz
'x, y, z'
'-x, -y, -z'

loop_
_atom_site_type_symbol
_atom_site_label
_atom_site_fract_x
_atom_site_fract_y
_atom_site_fract_z
_atom_site_U_iso_or_equiv
_atom_site_adp_type
_atom_site_calc_flag
_atom_site_refinement_flags
_atom_site_occupancy
_atom_site_disorder_assembly
_atom_site_disorder_group
C C1 0.7681(10) 0.6476(8) 0.1494(5) 0.027(2) Uani d . 1.0 . .
H H1A 0.8056 0.7026 0.1292 0.04 Uiso calc R 1.0 . .
H H1B 0.705 0.631 0.1259 0.04 Uiso calc R 1.0 . .
H H1C 0.8392 0.5874 0.1515 0.04 Uiso calc R 1.0 . .
C C2 0.8153(9) 0.7280(8) 0.2557(5) 0.023(2) Uani d . 1.0 . .
H H2A 0.8936 0.6709 0.253 0.027 Uiso calc R 1.0 . .
H H2B 0.8415 0.7844 0.2307 0.027 Uiso calc R 1.0 . .
C C3 0.7666(10) 0.7630(9) 0.3225(5) 0.026(2) Uani d . 1.0 . .
H H3A 0.7395 0.707 0.3475 0.031 Uiso calc R 1.0 . .
H H3B 0.6893 0.8209 0.3253 0.031 Uiso calc R 1.0 . .
C C4 0.8787(11) 0.7951(9) 0.3467(5) 0.032(2) Uani d . 1.0 . .
H H4A 0.9537 0.7368 0.3452 0.048 Uiso calc R 1.0 . .
H H4B 0.8478 0.8197 0.3892 0.048 Uiso calc R 1.0 . .
H H4C 0.9065 0.8495 0.3212 0.048 Uiso calc R 1.0 . .
C C5 0.2321(9) 0.8417(7) 0.3226(4) 0.0208(19) Uani d . 1.0 . .
H H5A 0.2119 0.9104 0.3061 0.031 Uiso calc R 1.0 . .
H H5B 0.2867 0.8404 0.3542 0.031 Uiso calc R 1.0 . .
H H5C 0.1496 0.8222 0.3406 0.031 Uiso calc R 1.0 . .
C C6 0.1970(10) 0.7643(8) 0.2126(4) 0.022(2) Uani d . 1.0 . .
H H6A 0.1117 0.7579 0.2376 0.026 Uiso calc R 1.0 . .
H H6B 0.1837 0.8319 0.1932 0.026 Uiso calc R 1.0 . .
C C7 0.2403(10) 0.6822(8) 0.1631(5) 0.026(2) Uani d . 1.0 . .
H H7A 0.2522 0.6148 0.1828 0.031 Uiso calc R 1.0 . .
H H7B 0.3267 0.6879 0.1389 0.031 Uiso calc R 1.0 . .
C C8 0.1414(11) 0.6891(9) 0.1201(5) 0.031(2) Uani d . 1.0 . .
H H8A 0.056 0.6822 0.1437 0.047 Uiso calc R 1.0 . .
H H8B 0.1735 0.6345 0.0892 0.047 Uiso calc R 1.0 . .
H H8C 0.1308 0.755 0.0998 0.047 Uiso calc R 1.0 . .
C C9 0.8029(13) 1.0801(10) -0.0225(5) 0.0408(18) Uani d . 1.0 . .
H H9A 0.8579 1.0817 -0.0629 0.061 Uiso calc R 1.0 . .
H H9B 0.8577 1.0752 0.0094 0.061 Uiso calc R 1.0 . .
H H9C 0.7331 1.1423 -0.0159 0.061 Uiso calc R 1.0 . .
C C10 0.8775(10) 0.8690(9) -0.0292(5) 0.028(2) Uani d . 1.0 . .
H H10A 0.9313 0.8751 -0.07 0.034 Uiso calc R 1.0 . .
H H10B 0.931 0.8754 0.0024 0.034 Uiso calc R 1.0 . .
C C11 0.8428(12) 0.7670(9) -0.0245(5) 0.036(3) Uani d . 1.0 . .
H H11A 0.8009 0.7565 -0.0598 0.043 Uiso calc R 1.0 . .
H H11B 0.7785 0.7645 0.0137 0.043 Uiso calc R 1.0 . .
C C12 0.9666(15) 0.6827(11) -0.0241(7) 0.056(4) Uani d . 1.0 . .
H H12A 1.0289 0.6839 -0.0625 0.084 Uiso calc R 1.0 . .
H H12B 0.942 0.6167 -0.0203 0.084 Uiso calc R 1.0 . .
H H12C 1.0081 0.6934 0.0107 0.084 Uiso calc R 1.0 . .
C C13 0.7769(13) 1.2529(10) 0.1762(6) 0.047(3) Uani d . 1.0 . .
H H13A 0.8024 1.3105 0.193 0.07 Uiso calc R 1.0 . .
H H13B 0.7203 1.2773 0.1458 0.07 Uiso calc R 1.0 . .
H H13C 0.8564 1.2044 0.1566 0.07 Uiso calc R 1.0 . .
C C14 0.8185(12) 1.1569(10) 0.2822(6) 0.041(3) Uani d . 1.0 . .
H H14A 0.9007 1.1209 0.2556 0.049 Uiso calc R 1.0 . .
H H14B 0.8357 1.2193 0.2985 0.049 Uiso calc R 1.0 . .
C C15 0.7821(14) 1.0894(10) 0.3352(6) 0.044(3) Uani d . 1.0 . .
H H15A 0.7646 1.0268 0.3195 0.053 Uiso calc R 1.0 . .
H H15B 0.7013 1.1254 0.3627 0.053 Uiso calc R 1.0 . .
C C16 0.9005(17) 1.0619(12) 0.3713(7) 0.065(5) Uani d . 1.0 . .
H H16A 0.9819 1.0328 0.3427 0.097 Uiso calc R 1.0 . .
H H16B 0.8829 1.0123 0.403 0.097 Uiso calc R 1.0 . .
H H16C 0.9106 1.1234 0.3906 0.097 Uiso calc R 1.0 . .
C C17A 0.247(3) 1.3549(18) 0.2228(13) 0.019(5) Uani d P 0.36(2) A 1
H H17A 0.2187 1.4187 0.2473 0.022 Uiso calc PR 0.36(2) A 1
H H17B 0.3156 1.3649 0.1877 0.022 Uiso calc PR 0.36(2) A 1
C C18A 0.126(2) 1.3337(18) 0.1974(12) 0.019(5) Uani d P 0.36(2) A 1
H H18A 0.1559 1.2735 0.1697 0.022 Uiso calc PR 0.36(2) A 1
H H18B 0.0608 1.3176 0.2322 0.022 Uiso calc PR 0.36(2) A 1
C C19A 0.056(3) 1.426(2) 0.1616(14) 0.019(5) Uani d P 0.36(2) A 1
H H19A 0.0354 1.4875 0.1871 0.028 Uiso calc PR 0.36(2) A 1
H H19B -0.0259 1.4124 0.1521 0.028 Uiso calc PR 0.36(2) A 1
H H19C 0.1149 1.4349 0.1234 0.028 Uiso calc PR 0.36(2) A 1
C C17B 0.1817(16) 1.3336(13) 0.2485(8) 0.025(3) Uani d P 0.64(2) A 2
H H17C 0.107 1.2993 0.253 0.03 Uiso calc PR 0.64(2) A 2
H H17D 0.154 1.3955 0.2748 0.03 Uiso calc PR 0.64(2) A 2
C C18B 0.2184(15) 1.3615(13) 0.1830(8) 0.025(3) Uani d P 0.64(2) A 2
H H18C 0.2437 1.3 0.1564 0.03 Uiso calc PR 0.64(2) A 2
H H18D 0.2944 1.3945 0.1781 0.03 Uiso calc PR 0.64(2) A 2
C C19B 0.0975(18) 1.4351(15) 0.1649(9) 0.025(3) Uani d P 0.64(2) A 2
H H19D 0.0179 1.4097 0.1802 0.037 Uiso calc PR 0.64(2) A 2
H H19E 0.1092 1.4401 0.1201 0.037 Uiso calc PR 0.64(2) A 2
H H19F 0.0883 1.5023 0.1829 0.037 Uiso calc PR 0.64(2) A 2
C C20 0.2329(13) 1.2301(10) 0.3466(5) 0.0408(18) Uani d . 1.0 A .
H H20A 0.2009 1.2951 0.3689 0.061 Uiso calc R 1.0 . .
H H20B 0.2913 1.1829 0.3696 0.061 Uiso calc R 1.0 . .
H H20C 0.1576 1.2014 0.3421 0.061 Uiso calc R 1.0 . .
C C21 0.2100(13) 0.4051(10) 0.5352(5) 0.0408(18) Uani d . 1.0 . .
H H21A 0.15 0.4143 0.5749 0.061 Uiso calc R 1.0 . .
H H21B 0.283 0.3462 0.537 0.061 Uiso calc R 1.0 . .
H H21C 0.1618 0.3939 0.503 0.061 Uiso calc R 1.0 . .
C C22 0.1214(9) 0.6113(9) 0.5223(5) 0.028(2) Uani d . 1.0 . .
H H22A 0.0697 0.5928 0.4929 0.034 Uiso calc R 1.0 . .
H H22B 0.0686 0.6129 0.5641 0.034 Uiso calc R 1.0 . .
C C23 0.1503(11) 0.7161(9) 0.5068(5) 0.034(3) Uani d . 1.0 . .
H H23A 0.1915 0.7385 0.5393 0.04 Uiso calc R 1.0 . .
H H23B 0.2129 0.7122 0.4675 0.04 Uiso calc R 1.0 . .
C C24 0.0222(12) 0.7928(10) 0.5017(5) 0.040(3) Uani d . 1.0 . .
H H24A -0.0202 0.7691 0.4706 0.061 Uiso calc R 1.0 . .
H H24B 0.0419 0.8588 0.4897 0.061 Uiso calc R 1.0 . .
H H24C -0.0375 0.7997 0.5415 0.061 Uiso calc R 1.0 . .
S S1 0.6844(2) 0.68765(16) 0.22618(10) 0.0158(4) Uani d . 1.0 . .
S S2 0.3202(2) 0.75411(16) 0.26180(10) 0.0148(4) Uani d . 1.0 . .
S S3 0.7288(2) 0.97086(18) -0.01856(10) 0.0181(4) Uani d . 1.0 . .
S S4 0.6886(2) 1.19157(17) 0.23709(10) 0.0187(4) Uani d . 1.0 . .
S S5 0.3231(2) 1.24981(17) 0.27177(10) 0.0179(4) Uani d . 1.0 . .
S S6 0.2755(2) 0.51788(18) 0.51827(9) 0.0174(4) Uani d . 1.0 . .
Cu Cu1 0.50271(13) 0.81371(10) 0.21687(6) 0.0165(3) Uani d . 1.0 . .
Cu Cu2 0.64271(13) 0.96320(11) 0.08429(6) 0.0204(3) Uani d . 1.0 A .
Cu Cu3 0.64951(15) 1.05188(11) 0.19577(7) 0.0264(3) Uani d . 1.0 . .
Cu Cu4 0.35951(14) 1.10223(11) 0.21819(7) 0.0232(3) Uani d . 1.0 A .
Cu Cu5 0.35693(13) 1.01936(11) 0.10709(6) 0.0207(3) Uani d . 1.0 . .
Cu Cu6 0.50569(13) 0.30903(10) 0.28442(6) 0.0179(3) Uani d . 1.0 . .
Cu Cu7 0.64304(13) 0.45463(11) 0.39594(6) 0.0203(3) Uani d . 1.0 . .
Cu Cu8 0.64367(14) 0.54944(11) 0.28111(7) 0.0226(3) Uani d . 1.0 . .
Cu Cu9 0.35623(14) 0.59513(11) 0.30236(6) 0.0215(3) Uani d . 1.0 . .
Cu Cu10 0.36076(13) 0.50163(11) 0.41504(6) 0.0182(3) Uani d . 1.0 . .
Br Br1 0.50306(9) 0.97076(7) 0.27008(4) 0.0181(2) Uani d . 1.0 A .
Br Br2 0.16929(9) 1.05288(8) 0.19278(4) 0.0216(2) Uani d . 1.0 A .
Br Br3 0.50300(9) 1.14133(7) 0.11362(4) 0.0184(2) Uani d . 1.0 A .
Br Br4 0.83644(9) 0.93986(7) 0.13569(4) 0.0197(2) Uani d . 1.0 A .
Br Br5 0.49803(9) 0.84335(7) 0.10709(4) 0.0167(2) Uani d . 1.0 A .
Br Br6 0.49375(9) 0.63374(7) 0.38387(4) 0.0162(2) Uani d . 1.0 . .
Br Br7 0.16980(9) 0.54033(7) 0.36134(4) 0.0178(2) Uani d . 1.0 . .
Br Br8 0.50665(9) 0.33078(7) 0.39429(4) 0.0164(2) Uani d . 1.0 . .
Br Br9 0.83249(9) 0.43838(8) 0.31195(4) 0.0209(2) Uani d . 1.0 . .
Br Br10 0.50550(9) 0.46961(7) 0.22873(4) 0.0182(2) Uani d . 1.0 . .

loop_
_atom_site_aniso_label
_atom_site_aniso_U_11
_atom_site_aniso_U_22
_atom_site_aniso_U_33
_atom_site_aniso_U_12
_atom_site_aniso_U_13
_atom_site_aniso_U_23
C1 0.014(5) 0.032(6) 0.029(5) 0.006(4) 0.000(4) -0.005(4)
C2 0.013(5) 0.026(5) 0.030(5) -0.008(4) -0.004(4) 0.005(4)
C3 0.015(5) 0.038(6) 0.027(5) -0.011(4) -0.007(4) 0.002(4)
C4 0.025(6) 0.040(6) 0.040(6) -0.015(5) -0.019(5) 0.000(5)
C5 0.021(5) 0.025(5) 0.020(4) -0.008(4) -0.007(4) -0.005(4)
C6 0.020(5) 0.027(5) 0.023(5) -0.007(4) -0.014(4) 0.001(4)
C7 0.021(5) 0.024(5) 0.038(6) -0.006(4) -0.015(4) -0.008(4)
C8 0.035(6) 0.034(6) 0.033(6) -0.017(5) -0.014(5) -0.001(5)
C9 0.043(4) 0.057(5) 0.032(3) -0.036(4) 0.002(3) -0.010(3)
C10 0.016(5) 0.042(6) 0.022(5) 0.000(4) -0.002(4) 0.003(4)
C11 0.039(7) 0.038(6) 0.031(6) -0.003(5) -0.012(5) -0.005(5)
C12 0.062(10) 0.046(8) 0.052(8) 0.016(7) -0.023(7) -0.006(7)
C13 0.042(7) 0.038(7) 0.057(8) -0.024(6) 0.023(6) -0.016(6)
C14 0.029(6) 0.048(7) 0.048(7) -0.005(5) -0.016(5) -0.010(6)
C15 0.050(8) 0.031(6) 0.053(8) -0.002(6) -0.024(6) 0.002(6)
C16 0.079(12) 0.053(9) 0.064(9) 0.013(8) -0.046(9) -0.022(8)
C17A 0.017(9) 0.008(7) 0.033(9) -0.006(6) -0.006(7) 0.000(6)
C18A 0.017(9) 0.008(7) 0.033(9) -0.006(6) -0.006(7) 0.000(6)
C19A 0.017(9) 0.008(7) 0.033(9) -0.006(6) -0.006(7) 0.000(6)
C17B 0.016(5) 0.031(6) 0.033(6) -0.006(4) -0.016(4) -0.002(4)
C18B 0.016(5) 0.031(6) 0.033(6) -0.006(4) -0.016(4) -0.002(4)
C19B 0.016(5) 0.031(6) 0.033(6) -0.006(4) -0.016(4) -0.002(4)
C20 0.043(4) 0.057(5) 0.032(3) -0.036(4) 0.002(3) -0.010(3)
C21 0.043(4) 0.057(5) 0.032(3) -0.036(4) 0.002(3) -0.010(3)
C22 0.011(5) 0.044(6) 0.028(5) -0.004(4) -0.005(4) -0.004(5)
C23 0.027(6) 0.031(6) 0.040(6) 0.000(5) -0.007(5) -0.012(5)
C24 0.035(7) 0.050(8) 0.031(6) 0.004(6) -0.012(5) 0.002(5)
S1 0.0112(10) 0.0174(10) 0.0207(10) -0.0064(8) -0.0045(8) 0.0033(8)
S2 0.0109(10) 0.0165(10) 0.0187(10) -0.0061(8) -0.0032(8) -0.0002(8)
S3 0.0133(10) 0.0250(11) 0.0171(10) -0.0062(9) -0.0028(8) 0.0000(9)
S4 0.0121(10) 0.0212(11) 0.0238(11) -0.0065(9) -0.0012(8) -0.0065(9)
S5 0.0108(10) 0.0202(11) 0.0245(11) -0.0057(8) -0.0041(8) -0.0080(9)
S6 0.0128(10) 0.0265(12) 0.0150(9) -0.0077(9) -0.0037(8) -0.0002(8)
Cu1 0.0141(7) 0.0157(6) 0.0210(6) -0.0063(5) -0.0031(5) 0.0001(5)
Cu2 0.0167(7) 0.0254(7) 0.0192(7) -0.0064(6) -0.0010(5) -0.0003(6)
Cu3 0.0240(8) 0.0213(7) 0.0337(8) -0.0109(6) 0.0046(6) -0.0102(6)
Cu4 0.0246(8) 0.0187(7) 0.0289(7) -0.0071(6) -0.0075(6) -0.0063(6)
Cu5 0.0166(7) 0.0275(8) 0.0188(7) -0.0049(6) -0.0052(5) -0.0009(6)
Cu6 0.0155(7) 0.0186(7) 0.0219(7) -0.0087(5) -0.0022(5) -0.0042(5)
Cu7 0.0151(7) 0.0295(8) 0.0190(7) -0.0085(6) -0.0053(5) -0.0013(6)
Cu8 0.0219(7) 0.0202(7) 0.0305(7) -0.0112(6) -0.0098(6) 0.0063(6)
Cu9 0.0239(8) 0.0189(7) 0.0240(7) -0.0099(6) -0.0041(6) 0.0027(6)
Cu10 0.0147(7) 0.0230(7) 0.0171(6) -0.0055(5) -0.0020(5) -0.0014(5)
Br1 0.0191(5) 0.0171(5) 0.0210(4) -0.0091(4) -0.0048(4) -0.0009(4)
Br2 0.0129(5) 0.0317(5) 0.0207(5) -0.0077(4) -0.0008(3) -0.0031(4)
Br3 0.0161(5) 0.0171(5) 0.0221(5) -0.0055(4) -0.0010(3) -0.0007(4)
Br4 0.0154(5) 0.0230(5) 0.0203(4) -0.0030(4) -0.0038(4) -0.0025(4)
Br5 0.0157(5) 0.0177(5) 0.0184(4) -0.0063(4) -0.0043(3) 0.0005(3)
Br6 0.0122(4) 0.0188(5) 0.0198(4) -0.0075(4) -0.0031(3) -0.0016(3)
Br7 0.0128(4) 0.0232(5) 0.0197(4) -0.0074(4) -0.0045(3) -0.0021(4)
Br8 0.0151(5) 0.0173(4) 0.0185(4) -0.0055(4) -0.0050(3) -0.0012(3)
Br9 0.0121(5) 0.0280(5) 0.0210(5) -0.0028(4) -0.0008(3) -0.0007(4)
Br10 0.0204(5) 0.0181(5) 0.0189(4) -0.0096(4) -0.0033(4) -0.0018(3)

loop_
_atom_type_symbol
_atom_type_description
_atom_type_scat_dispersion_real
_atom_type_scat_dispersion_imag
_atom_type_scat_source
C C 0.0181 0.0091 'International Tables Vol C Tables 4.2.6.8 and 6.1.1.4'
S S 0.3331 0.5567 'International Tables Vol C Tables 4.2.6.8 and 6.1.1.4'
Cu Cu -1.9646 0.5888 'International Tables Vol C Tables 4.2.6.8 and 6.1.1.4'
Br Br -0.6763 1.2805 'International Tables Vol C Tables 4.2.6.8 and 6.1.1.4'
H H 0.0000 0.0000 'International Tables Vol C Tables 4.2.6.8 and 6.1.1.4'

loop_
_geom_angle_atom_site_label_1
_geom_angle_atom_site_label_2
_geom_angle_atom_site_label_3
_geom_angle_site_symmetry_1
_geom_angle_site_symmetry_3
_geom_angle
C3 C2 S1 . . 109.6(6)
C2 C3 C4 . . 108.7(8)
C7 C6 S2 . . 110.7(7)
C6 C7 C8 . . 112.5(8)
C11 C10 S3 . . 110.8(8)
C10 C11 C12 . . 110.5(11)
C15 C14 S4 . . 111.6(9)
C14 C15 C16 . . 108.2(12)
C18A C17A S5 . . 113.6(17)
C19A C18A C17A . . 113.(2)
C18B C17B S5 . . 108.8(12)
C17B C18B C19B . . 107.6(14)
C23 C22 S6 . . 109.5(7)
C24 C23 C22 . . 109.9(10)
C1 S1 C2 . . 100.4(5)
C1 S1 Cu8 . . 109.4(4)
C2 S1 Cu8 . . 107.0(3)
C1 S1 Cu1 . . 107.2(3)
C2 S1 Cu1 . . 115.6(3)
Cu8 S1 Cu1 . . 116.04(10)
C5 S2 C6 . . 101.1(4)
C5 S2 Cu9 . . 107.7(3)
C6 S2 Cu9 . . 108.9(3)
C5 S2 Cu1 . . 107.0(3)
C6 S2 Cu1 . . 113.2(3)
Cu9 S2 Cu1 . . 117.52(10)
C9 S3 C10 . . 99.9(6)
C9 S3 Cu5 . 2_675 103.3(4)
C10 S3 Cu5 . 2_675 107.4(3)
C9 S3 Cu2 . . 103.3(4)
C10 S3 Cu2 . . 103.6(3)
Cu5 S3 Cu2 2_675 . 134.44(11)
C13 S4 C14 . . 97.5(7)
C13 S4 Cu3 . . 107.0(4)
C14 S4 Cu3 . . 111.0(4)
C13 S4 Cu6 . 1_565 108.6(4)
C14 S4 Cu6 . 1_565 114.1(4)
Cu3 S4 Cu6 . 1_565 116.53(10)
C17B S5 C20 . . 93.3(8)
C17B S5 C17A . . 28.5(9)
C20 S5 C17A . . 119.1(10)
C17B S5 Cu4 . . 106.8(5)
C20 S5 Cu4 . . 106.5(4)
C17A S5 Cu4 . . 107.2(8)
C17B S5 Cu6 . 1_565 121.0(6)
C20 S5 Cu6 . 1_565 108.4(4)
C17A S5 Cu6 . 1_565 98.7(8)
Cu4 S5 Cu6 . 1_565 117.35(11)
C22 S6 C21 . . 99.1(6)
C22 S6 Cu7 . 2_666 105.7(3)
C21 S6 Cu7 . 2_666 104.6(4)
C22 S6 Cu10 . . 104.1(3)
C21 S6 Cu10 . . 103.7(4)
Cu7 S6 Cu10 2_666 . 134.55(11)
S1 Cu1 S2 . . 106.54(9)
S1 Cu1 Br1 . . 111.81(8)
S2 Cu1 Br1 . . 108.88(8)
S1 Cu1 Br5 . . 108.58(8)
S2 Cu1 Br5 . . 109.84(7)
Br1 Cu1 Br5 . . 111.08(6)
S3 Cu2 Br5 . . 113.74(8)
S3 Cu2 Br4 . . 104.24(8)
Br5 Cu2 Br4 . . 118.13(6)
S3 Cu2 Br3 . . 105.33(8)
Br5 Cu2 Br3 . . 107.77(6)
Br4 Cu2 Br3 . . 106.75(6)
S3 Cu2 Cu3 . . 139.32(9)
Br5 Cu2 Cu3 . . 106.94(6)
Br4 Cu2 Cu3 . . 54.03(5)
Br3 Cu2 Cu3 . . 60.01(5)
S3 Cu2 Cu5 . . 111.77(8)
Br5 Cu2 Cu5 . . 55.18(5)
Br4 Cu2 Cu5 . . 142.60(6)
Br3 Cu2 Cu5 . . 54.62(4)
Cu3 Cu2 Cu5 . . 90.75(6)
S4 Cu3 Br4 . . 116.62(9)
S4 Cu3 Br1 . . 111.35(8)
Br4 Cu3 Br1 . . 116.33(7)
S4 Cu3 Br3 . . 99.54(8)
Br4 Cu3 Br3 . . 104.72(6)
Br1 Cu3 Br3 . . 105.92(6)
S4 Cu3 Cu2 . . 142.70(9)
Br4 Cu3 Cu2 . . 56.10(5)
Br1 Cu3 Cu2 . . 102.84(6)
Br3 Cu3 Cu2 . . 55.66(5)
S4 Cu3 Cu4 . . 100.18(8)
Br4 Cu3 Cu4 . . 141.59(7)
Br1 Cu3 Cu4 . . 53.43(5)
Br3 Cu3 Cu4 . . 55.90(5)
Cu2 Cu3 Cu4 . . 88.17(6)
S5 Cu4 Br2 . . 117.20(8)
S5 Cu4 Br1 . . 107.56(8)
Br2 Cu4 Br1 . . 114.69(7)
S5 Cu4 Br3 . . 102.25(8)
Br2 Cu4 Br3 . . 106.88(6)
Br1 Cu4 Br3 . . 107.10(6)
S5 Cu4 Cu5 . . 144.56(9)
Br2 Cu4 Cu5 . . 56.61(5)
Br1 Cu4 Cu5 . . 105.74(6)
Br3 Cu4 Cu5 . . 55.82(5)
S5 Cu4 Cu3 . . 99.20(8)
Br2 Cu4 Cu3 . . 143.25(7)
Br1 Cu4 Cu3 . . 53.39(5)
Br3 Cu4 Cu3 . . 57.19(5)
Cu5 Cu4 Cu3 . . 90.97(6)
S3 Cu5 Br2 2_675 . 107.07(8)
S3 Cu5 Br5 2_675 . 105.43(8)
Br2 Cu5 Br5 . . 113.31(6)
S3 Cu5 Br3 2_675 . 114.53(8)
Br2 Cu5 Br3 . . 109.39(6)
Br5 Cu5 Br3 . . 107.21(6)
S3 Cu5 Cu4 2_675 . 149.15(9)
Br2 Cu5 Cu4 . . 54.99(5)
Br5 Cu5 Cu4 . . 104.96(6)
Br3 Cu5 Cu4 . . 60.20(5)
S3 Cu5 Cu2 2_675 . 112.39(8)
Br2 Cu5 Cu2 . . 140.44(6)
Br5 Cu5 Cu2 . . 53.37(4)
Br3 Cu5 Cu2 . . 55.86(4)
Cu4 Cu5 Cu2 . . 90.07(5)
S5 Cu6 S4 1_545 1_545 106.56(9)
S5 Cu6 Br8 1_545 . 110.08(8)
S4 Cu6 Br8 1_545 . 112.27(8)
S5 Cu6 Br10 1_545 . 109.45(8)
S4 Cu6 Br10 1_545 . 106.76(8)
Br8 Cu6 Br10 . . 111.53(6)
S6 Cu7 Br8 2_666 . 121.75(8)
S6 Cu7 Br9 2_666 . 104.55(8)
Br8 Cu7 Br9 . . 115.48(6)
S6 Cu7 Br6 2_666 . 100.37(8)
Br8 Cu7 Br6 . . 107.10(6)
Br9 Cu7 Br6 . . 105.54(6)
S6 Cu7 Cu8 2_666 . 133.56(9)
Br8 Cu7 Cu8 . . 104.45(6)
Br9 Cu7 Cu8 . . 53.74(5)
Br6 Cu7 Cu8 . . 58.37(5)
S6 Cu7 Cu10 2_666 . 112.90(8)
Br8 Cu7 Cu10 . . 54.94(4)
Br9 Cu7 Cu10 . . 139.79(6)
Br6 Cu7 Cu10 . . 54.64(4)
Cu8 Cu7 Cu10 . . 88.76(5)
S1 Cu8 Br9 . . 115.74(8)
S1 Cu8 Br10 . . 108.17(8)
Br9 Cu8 Br10 . . 116.50(7)
S1 Cu8 Br6 . . 102.23(8)
Br9 Cu8 Br6 . . 105.72(6)
Br10 Cu8 Br6 . . 107.12(6)
S1 Cu8 Cu7 . . 144.82(8)
Br9 Cu8 Cu7 . . 55.37(5)
Br10 Cu8 Cu7 . . 105.32(6)
Br6 Cu8 Cu7 . . 56.94(5)
S1 Cu8 Cu9 . . 100.78(8)
Br9 Cu8 Cu9 . . 142.65(7)
Br10 Cu8 Cu9 . . 53.81(4)
Br6 Cu8 Cu9 . . 56.36(4)
Cu7 Cu8 Cu9 . . 90.30(6)
S2 Cu9 Br7 . . 117.96(8)
S2 Cu9 Br10 . . 111.60(8)
Br7 Cu9 Br10 . . 115.76(6)
S2 Cu9 Br6 . . 96.26(7)
Br7 Cu9 Br6 . . 105.21(6)
Br10 Cu9 Br6 . . 107.30(6)
S2 Cu9 Cu10 . . 139.97(8)
Br7 Cu9 Cu10 . . 56.38(4)
Br10 Cu9 Cu10 . . 104.35(6)
Br6 Cu9 Cu10 . . 55.51(4)
S2 Cu9 Cu8 . . 98.69(7)
Br7 Cu9 Cu8 . . 141.62(7)
Br10 Cu9 Cu8 . . 53.50(4)
Br6 Cu9 Cu8 . . 56.85(4)
Cu10 Cu9 Cu8 . . 88.62(5)
S6 Cu10 Br7 . . 106.32(8)
S6 Cu10 Br8 . . 108.95(8)
Br7 Cu10 Br8 . . 115.52(6)
S6 Cu10 Br6 . . 109.73(8)
Br7 Cu10 Br6 . . 107.15(6)
Br8 Cu10 Br6 . . 109.06(6)
S6 Cu10 Cu9 . . 144.69(9)
Br7 Cu10 Cu9 . . 54.48(4)
Br8 Cu10 Cu9 . . 106.28(6)
Br6 Cu10 Cu9 . . 59.58(4)
S6 Cu10 Cu7 . . 110.29(7)
Br7 Cu10 Cu7 . . 143.30(6)
Br8 Cu10 Cu7 . . 53.99(4)
Br6 Cu10 Cu7 . . 57.64(4)
Cu9 Cu10 Cu7 . . 92.32(6)
Cu1 Br1 Cu3 . . 103.33(6)
Cu1 Br1 Cu4 . . 103.05(5)
Cu3 Br1 Cu4 . . 73.18(6)
Cu4 Br2 Cu5 . . 68.40(5)
Cu5 Br3 Cu2 . . 69.52(5)
Cu5 Br3 Cu4 . . 63.98(5)
Cu2 Br3 Cu4 . . 100.07(5)
Cu5 Br3 Cu3 . . 102.12(5)
Cu2 Br3 Cu3 . . 64.32(5)
Cu4 Br3 Cu3 . . 66.91(5)
Cu3 Br4 Cu2 . . 69.87(5)
Cu2 Br5 Cu1 . . 101.07(5)
Cu2 Br5 Cu5 . . 71.45(5)
Cu1 Br5 Cu5 . . 102.66(5)
Cu10 Br6 Cu7 . . 67.71(5)
Cu10 Br6 Cu9 . . 64.91(5)
Cu7 Br6 Cu9 . . 101.39(5)
Cu10 Br6 Cu8 . . 100.22(5)
Cu7 Br6 Cu8 . . 64.69(5)
Cu9 Br6 Cu8 . . 66.79(5)
Cu9 Br7 Cu10 . . 69.14(5)
Cu7 Br8 Cu6 . . 103.68(5)
Cu7 Br8 Cu10 . . 71.07(5)
Cu6 Br8 Cu10 . . 101.14(5)
Cu8 Br9 Cu7 . . 70.89(5)
Cu8 Br10 Cu9 . . 72.69(5)
Cu8 Br10 Cu6 . . 102.73(5)
Cu9 Br10 Cu6 . . 102.25(5)

loop_
_geom_bond_atom_site_label_1
_geom_bond_atom_site_label_2
_geom_bond_site_symmetry_2
_geom_bond_distance
C1 S1 . 1.806(10)
C2 C3 . 1.527(14)
C2 S1 . 1.819(10)
C3 C4 . 1.530(13)
C5 S2 . 1.795(9)
C6 C7 . 1.515(13)
C6 S2 . 1.819(9)
C7 C8 . 1.518(13)
C9 S3 . 1.812(11)
C10 C11 . 1.500(17)
C10 S3 . 1.824(10)
C11 C12 . 1.530(17)
C13 S4 . 1.792(12)
C14 C15 . 1.514(19)
C14 S4 . 1.807(11)
C15 C16 . 1.570(17)
C17A C18A . 1.57(3)
C17A S5 . 1.88(3)
C18A C19A . 1.57(4)
C17B C18B . 1.49(2)
C17B S5 . 1.803(15)
C18B C19B . 1.54(2)
C20 S5 . 1.804(11)
C21 S6 . 1.813(12)
C22 C23 . 1.531(16)
C22 S6 . 1.810(10)
C23 C24 . 1.527(15)
S1 Cu8 . 2.281(2)
S1 Cu1 . 2.295(2)
S2 Cu9 . 2.283(3)
S2 Cu1 . 2.307(2)
S3 Cu5 2_675 2.288(2)
S3 Cu2 . 2.305(3)
S4 Cu3 . 2.268(3)
S4 Cu6 1_565 2.310(3)
S5 Cu4 . 2.269(3)
S5 Cu6 1_565 2.308(2)
S6 Cu7 2_666 2.289(2)
S6 Cu10 . 2.299(2)
Cu1 Br1 . 2.4549(15)
Cu1 Br5 . 2.4587(15)
Cu2 Br5 . 2.4492(16)
Cu2 Br4 . 2.4665(16)
Cu2 Br3 . 2.5565(17)
Cu2 Cu3 . 2.790(2)
Cu2 Cu5 . 2.8936(19)
Cu3 Br4 . 2.4053(17)
Cu3 Br1 . 2.4611(17)
Cu3 Br3 . 2.6815(19)
Cu3 Cu4 . 2.935(2)
Cu4 Br2 . 2.4099(16)
Cu4 Br1 . 2.4624(17)
Cu4 Br3 . 2.6418(18)
Cu4 Cu5 . 2.7357(19)
Cu5 S3 2_675 2.288(2)
Cu5 Br2 . 2.4564(16)
Cu5 Br5 . 2.5058(17)
Cu5 Br3 . 2.5185(17)
Cu6 S5 1_545 2.308(2)
Cu6 S4 1_545 2.310(3)
Cu6 Br8 . 2.4589(15)
Cu6 Br10 . 2.4658(16)
Cu7 S6 2_666 2.289(2)
Cu7 Br8 . 2.4442(16)
Cu7 Br9 . 2.4509(16)
Cu7 Br6 . 2.6092(17)
Cu7 Cu8 . 2.8142(19)
Cu7 Cu10 . 2.8581(19)
Cu8 Br9 . 2.4015(17)
Cu8 Br10 . 2.4499(16)
Cu8 Br6 . 2.6506(17)
Cu8 Cu9 . 2.910(2)
Cu9 Br7 . 2.4111(16)
Cu9 Br10 . 2.4596(17)
Cu9 Br6 . 2.6357(16)
Cu9 Cu10 . 2.7680(19)
Cu10 Br7 . 2.4666(15)
Cu10 Br8 . 2.4732(16)
Cu10 Br6 . 2.5191(16)

loop_
_geom_torsion_atom_site_label_1
_geom_torsion_atom_site_label_2
_geom_torsion_atom_site_label_3
_geom_torsion_atom_site_label_4
_geom_torsion_site_symmetry_1
_geom_torsion_site_symmetry_4
_geom_torsion
S1 C2 C3 C4 . . 179.2(7)
S2 C6 C7 C8 . . -178.9(8)
S3 C10 C11 C12 . . -171.8(8)
S4 C14 C15 C16 . . 179.3(9)
S5 C17A C18A C19A . . 174.9(19)
S5 C17B C18B C19B . . -178.5(11)
S6 C22 C23 C24 . . 172.5(7)
C3 C2 S1 C1 . . -178.3(7)
C3 C2 S1 Cu8 . . -64.2(7)
C3 C2 S1 Cu1 . . 66.8(7)
C7 C6 S2 C5 . . -169.7(7)
C7 C6 S2 Cu9 . . -56.5(8)
C7 C6 S2 Cu1 . . 76.2(8)
C11 C10 S3 C9 . . 177.0(8)
C11 C10 S3 Cu5 . 2_675 -75.6(7)
C11 C10 S3 Cu2 . . 70.6(7)
C15 C14 S4 C13 . . -172.5(9)
C15 C14 S4 Cu3 . . -61.0(9)
C15 C14 S4 Cu6 . 1_565 73.2(9)
C18B C17B S5 C20 . . -175.9(11)
C18B C17B S5 C17A . . 27.7(18)
C18B C17B S5 Cu4 . . -67.5(12)
C18B C17B S5 Cu6 . 1_565 70.3(12)
C18A C17A S5 C17B . . -43.1(19)
C18A C17A S5 C20 . . -70.(2)
C18A C17A S5 Cu4 . . 51.(2)
C18A C17A S5 Cu6 . 1_565 172.8(17)
C23 C22 S6 C21 . . -177.9(8)
C23 C22 S6 Cu7 . 2_666 74.1(7)
C23 C22 S6 Cu10 . . -71.2(7)
C1 S1 Cu1 S2 . . 117.7(4)
C2 S1 Cu1 S2 . . -131.4(4)
Cu8 S1 Cu1 S2 . . -4.81(13)
C1 S1 Cu1 Br1 . . -123.5(4)
C2 S1 Cu1 Br1 . . -12.5(4)
Cu8 S1 Cu1 Br1 . . 114.04(10)
C1 S1 Cu1 Br5 . . -0.6(4)
C2 S1 Cu1 Br5 . . 110.4(4)
Cu8 S1 Cu1 Br5 . . -123.05(10)
C5 S2 Cu1 S1 . . 121.0(3)
C6 S2 Cu1 S1 . . -128.5(4)
Cu9 S2 Cu1 S1 . . -0.18(13)
C5 S2 Cu1 Br1 . . 0.2(3)
C6 S2 Cu1 Br1 . . 110.7(4)
Cu9 S2 Cu1 Br1 . . -120.93(10)
C5 S2 Cu1 Br5 . . -121.6(3)
C6 S2 Cu1 Br5 . . -11.1(4)
Cu9 S2 Cu1 Br5 . . 117.23(10)
C9 S3 Cu2 Br5 . . 169.6(5)
C10 S3 Cu2 Br5 . . -86.6(4)
Cu5 S3 Cu2 Br5 2_675 . 45.30(19)
C9 S3 Cu2 Br4 . . -60.4(5)
C10 S3 Cu2 Br4 . . 43.4(4)
Cu5 S3 Cu2 Br4 2_675 . 175.31(14)
C9 S3 Cu2 Br3 . . 51.8(5)
C10 S3 Cu2 Br3 . . 155.6(4)
Cu5 S3 Cu2 Br3 2_675 . -72.49(17)
C9 S3 Cu2 Cu3 . . -9.8(5)
C10 S3 Cu2 Cu3 . . 94.0(4)
Cu5 S3 Cu2 Cu3 2_675 . -134.05(14)
C9 S3 Cu2 Cu5 . . 109.3(5)
C10 S3 Cu2 Cu5 . . -146.9(4)
Cu5 S3 Cu2 Cu5 2_675 . -15.0(2)
C13 S4 Cu3 Br4 . . 50.8(5)
C14 S4 Cu3 Br4 . . -54.5(5)
Cu6 S4 Cu3 Br4 1_565 . 172.61(9)
C13 S4 Cu3 Br1 . . -172.4(5)
C14 S4 Cu3 Br1 . . 82.3(5)
Cu6 S4 Cu3 Br1 1_565 . -50.63(14)
C13 S4 Cu3 Br3 . . -61.0(5)
C14 S4 Cu3 Br3 . . -166.3(5)
Cu6 S4 Cu3 Br3 1_565 . 60.74(12)
C13 S4 Cu3 Cu2 . . -17.4(6)
C14 S4 Cu3 Cu2 . . -122.6(5)
Cu6 S4 Cu3 Cu2 1_565 . 104.43(15)
C13 S4 Cu3 Cu4 . . -117.9(5)
C14 S4 Cu3 Cu4 . . 136.9(5)
Cu6 S4 Cu3 Cu4 1_565 . 3.94(13)
S3 Cu2 Cu3 S4 . . 22.7(2)
Br5 Cu2 Cu3 S4 . . -156.68(14)
Br4 Cu2 Cu3 S4 . . 90.50(15)
Br3 Cu2 Cu3 S4 . . -55.58(15)
Cu5 Cu2 Cu3 S4 . . -103.05(15)
S3 Cu2 Cu3 Br4 . . -67.80(13)
Br5 Cu2 Cu3 Br4 . . 112.82(7)
Br3 Cu2 Cu3 Br4 . . -146.08(6)
Cu5 Cu2 Cu3 Br4 . . 166.46(7)
S3 Cu2 Cu3 Br1 . . 178.94(12)
Br5 Cu2 Cu3 Br1 . . -0.43(8)
Br4 Cu2 Cu3 Br1 . . -113.26(7)
Br3 Cu2 Cu3 Br1 . . 100.67(6)
Cu5 Cu2 Cu3 Br1 . . 53.20(7)
S3 Cu2 Cu3 Br3 . . 78.28(13)
Br5 Cu2 Cu3 Br3 . . -101.10(6)
Br4 Cu2 Cu3 Br3 . . 146.08(6)
Cu5 Cu2 Cu3 Br3 . . -47.47(5)
S3 Cu2 Cu3 Cu4 . . 127.16(13)
Br5 Cu2 Cu3 Cu4 . . -52.21(7)
Br4 Cu2 Cu3 Cu4 . . -165.03(7)
Br3 Cu2 Cu3 Cu4 . . 48.89(5)
Cu5 Cu2 Cu3 Cu4 . . 1.42(6)
C17B S5 Cu4 Br2 . . -32.0(7)
C20 S5 Cu4 Br2 . . 66.8(5)
C17A S5 Cu4 Br2 . . -61.8(9)
Cu6 S5 Cu4 Br2 1_565 . -171.59(9)
C17B S5 Cu4 Br1 . . -162.9(6)
C20 S5 Cu4 Br1 . . -64.2(5)
C17A S5 Cu4 Br1 . . 167.3(9)
Cu6 S5 Cu4 Br1 1_565 . 57.48(13)
C17B S5 Cu4 Br3 . . 84.5(7)
C20 S5 Cu4 Br3 . . -176.8(5)
C17A S5 Cu4 Br3 . . 54.7(9)
Cu6 S5 Cu4 Br3 1_565 . -55.12(12)
C17B S5 Cu4 Cu5 . . 37.8(7)
C20 S5 Cu4 Cu5 . . 136.6(5)
C17A S5 Cu4 Cu5 . . 8.0(9)
Cu6 S5 Cu4 Cu5 1_565 . -101.78(16)
C17B S5 Cu4 Cu3 . . 142.7(6)
C20 S5 Cu4 Cu3 . . -118.5(5)
C17A S5 Cu4 Cu3 . . 112.9(9)
Cu6 S5 Cu4 Cu3 1_565 . 3.11(13)
S4 Cu3 Cu4 S5 . . -4.01(11)
Br4 Cu3 Cu4 S5 . . -167.59(12)
Br1 Cu3 Cu4 S5 . . 105.10(8)
Br3 Cu3 Cu4 S5 . . -98.71(8)
Cu2 Cu3 Cu4 S5 . . -147.41(8)
S4 Cu3 Cu4 Br2 . . 168.09(12)
Br4 Cu3 Cu4 Br2 . . 4.5(2)
Br1 Cu3 Cu4 Br2 . . -82.80(12)
Br3 Cu3 Cu4 Br2 . . 73.39(12)
Cu2 Cu3 Cu4 Br2 . . 24.69(13)
S4 Cu3 Cu4 Br1 . . -109.11(9)
Br4 Cu3 Cu4 Br1 . . 87.31(12)
Br3 Cu3 Cu4 Br1 . . 156.20(6)
Cu2 Cu3 Cu4 Br1 . . 107.49(6)
S4 Cu3 Cu4 Br3 . . 94.70(8)
Br4 Cu3 Cu4 Br3 . . -68.89(12)
Br1 Cu3 Cu4 Br3 . . -156.20(6)
Cu2 Cu3 Cu4 Br3 . . -48.71(5)
S4 Cu3 Cu4 Cu5 . . 141.90(9)
Br4 Cu3 Cu4 Cu5 . . -21.69(13)
Br1 Cu3 Cu4 Cu5 . . -109.00(6)
Br3 Cu3 Cu4 Cu5 . . 47.20(5)
Cu2 Cu3 Cu4 Cu5 . . -1.50(6)
S5 Cu4 Cu5 S3 . 2_675 -29.3(3)
Br2 Cu4 Cu5 S3 . 2_675 61.72(17)
Br1 Cu4 Cu5 S3 . 2_675 171.23(16)
Br3 Cu4 Cu5 S3 . 2_675 -88.52(18)
Cu3 Cu4 Cu5 S3 . 2_675 -136.72(17)
S5 Cu4 Cu5 Br2 . . -91.02(15)
Br1 Cu4 Cu5 Br2 . . 109.51(7)
Br3 Cu4 Cu5 Br2 . . -150.24(7)
Cu3 Cu4 Cu5 Br2 . . 161.56(7)
S5 Cu4 Cu5 Br5 . . 160.75(14)
Br2 Cu4 Cu5 Br5 . . -108.23(7)
Br1 Cu4 Cu5 Br5 . . 1.28(8)
Br3 Cu4 Cu5 Br5 . . 101.53(6)
Cu3 Cu4 Cu5 Br5 . . 53.33(7)
S5 Cu4 Cu5 Br3 . . 59.22(15)
Br2 Cu4 Cu5 Br3 . . 150.24(7)
Br1 Cu4 Cu5 Br3 . . -100.25(6)
Cu3 Cu4 Cu5 Br3 . . -48.20(5)
S5 Cu4 Cu5 Cu2 . . 108.87(15)
Br2 Cu4 Cu5 Cu2 . . -160.11(7)
Br1 Cu4 Cu5 Cu2 . . -50.60(7)
Br3 Cu4 Cu5 Cu2 . . 49.65(5)
Cu3 Cu4 Cu5 Cu2 . . 1.45(6)
S3 Cu2 Cu5 S3 . 2_675 11.50(15)
Br5 Cu2 Cu5 S3 . 2_675 -92.99(9)
Br4 Cu2 Cu5 S3 . 2_675 174.96(11)
Br3 Cu2 Cu5 S3 . 2_675 105.26(9)
Cu3 Cu2 Cu5 S3 . 2_675 156.77(9)
S3 Cu2 Cu5 Br2 . . -172.74(11)
Br5 Cu2 Cu5 Br2 . . 82.77(11)
Br4 Cu2 Cu5 Br2 . . -9.28(18)
Br3 Cu2 Cu5 Br2 . . -78.98(10)
Cu3 Cu2 Cu5 Br2 . . -27.47(12)
S3 Cu2 Cu5 Br5 . . 104.49(9)
Br4 Cu2 Cu5 Br5 . . -92.05(11)
Br3 Cu2 Cu5 Br5 . . -161.75(6)
Cu3 Cu2 Cu5 Br5 . . -110.24(6)
S3 Cu2 Cu5 Br3 . . -93.75(9)
Br5 Cu2 Cu5 Br3 . . 161.75(6)
Br4 Cu2 Cu5 Br3 . . 69.70(11)
Cu3 Cu2 Cu5 Br3 . . 51.51(5)
S3 Cu2 Cu5 Cu4 . . -146.79(9)
Br5 Cu2 Cu5 Cu4 . . 108.71(6)
Br4 Cu2 Cu5 Cu4 . . 16.66(12)
Br3 Cu2 Cu5 Cu4 . . -53.04(5)
Cu3 Cu2 Cu5 Cu4 . . -1.52(6)
C1 S1 Cu8 Br9 . . 73.2(3)
C2 S1 Cu8 Br9 . . -34.7(4)
Cu1 S1 Cu8 Br9 . . -165.43(8)
C1 S1 Cu8 Br10 . . -59.6(3)
C2 S1 Cu8 Br10 . . -167.5(3)
Cu1 S1 Cu8 Br10 . . 61.76(12)
C1 S1 Cu8 Br6 . . -172.4(3)
C2 S1 Cu8 Br6 . . 79.7(3)
Cu1 S1 Cu8 Br6 . . -51.08(11)
C1 S1 Cu8 Cu7 . . 139.0(4)
C2 S1 Cu8 Cu7 . . 31.1(4)
Cu1 S1 Cu8 Cu7 . . -99.70(15)
C1 S1 Cu8 Cu9 . . -114.8(3)
C2 S1 Cu8 Cu9 . . 137.3(3)
Cu1 S1 Cu8 Cu9 . . 6.52(12)
S6 Cu7 Cu8 S1 2_666 . -11.9(2)
Br8 Cu7 Cu8 S1 . . 162.44(14)
Br9 Cu7 Cu8 S1 . . -86.35(15)
Br6 Cu7 Cu8 S1 . . 61.03(15)
Cu10 Cu7 Cu8 S1 . . 109.23(15)
S6 Cu7 Cu8 Br9 2_666 . 74.48(12)
Br8 Cu7 Cu8 Br9 . . -111.21(7)
Br6 Cu7 Cu8 Br9 . . 147.38(6)
Cu10 Cu7 Cu8 Br9 . . -164.42(6)
S6 Cu7 Cu8 Br10 2_666 . -173.62(11)
Br8 Cu7 Cu8 Br10 . . 0.69(8)
Br9 Cu7 Cu8 Br10 . . 111.90(7)
Br6 Cu7 Cu8 Br10 . . -100.72(6)
Cu10 Cu7 Cu8 Br10 . . -52.51(7)
S6 Cu7 Cu8 Br6 2_666 . -72.90(12)
Br8 Cu7 Cu8 Br6 . . 101.41(6)
Br9 Cu7 Cu8 Br6 . . -147.38(6)
Cu10 Cu7 Cu8 Br6 . . 48.20(4)
S6 Cu7 Cu8 Cu9 2_666 . -121.27(11)
Br8 Cu7 Cu8 Cu9 . . 53.04(6)
Br9 Cu7 Cu8 Cu9 . . 164.25(7)
Br6 Cu7 Cu8 Cu9 . . -48.37(4)
Cu10 Cu7 Cu8 Cu9 . . -0.16(5)
C5 S2 Cu9 Br7 . . 51.1(3)
C6 S2 Cu9 Br7 . . -57.7(4)
Cu1 S2 Cu9 Br7 . . 171.91(8)
C5 S2 Cu9 Br10 . . -171.2(3)
C6 S2 Cu9 Br10 . . 80.0(4)
Cu1 S2 Cu9 Br10 . . -50.42(12)
C5 S2 Cu9 Br6 . . -59.8(3)
C6 S2 Cu9 Br6 . . -168.6(4)
Cu1 S2 Cu9 Br6 . . 60.99(11)
C5 S2 Cu9 Cu10 . . -18.8(4)
C6 S2 Cu9 Cu10 . . -127.7(4)
Cu1 S2 Cu9 Cu10 . . 101.95(14)
C5 S2 Cu9 Cu8 . . -117.1(3)
C6 S2 Cu9 Cu8 . . 134.0(4)
Cu1 S2 Cu9 Cu8 . . 3.66(11)
S1 Cu8 Cu9 S2 . . -5.78(10)
Br9 Cu8 Cu9 S2 . . 162.23(11)
Br10 Cu8 Cu9 S2 . . -110.49(8)
Br6 Cu8 Cu9 S2 . . 91.83(7)
Cu7 Cu8 Cu9 S2 . . 140.63(8)
S1 Cu8 Cu9 Br7 . . -168.93(10)
Br9 Cu8 Cu9 Br7 . . -0.93(18)
Br10 Cu8 Cu9 Br7 . . 86.35(11)
Br6 Cu8 Cu9 Br7 . . -71.33(10)
Cu7 Cu8 Cu9 Br7 . . -22.52(12)
S1 Cu8 Cu9 Br10 . . 104.72(8)
Br9 Cu8 Cu9 Br10 . . -87.28(11)
Br6 Cu8 Cu9 Br10 . . -157.68(6)
Cu7 Cu8 Cu9 Br10 . . -108.88(6)
S1 Cu8 Cu9 Br6 . . -97.60(8)
Br9 Cu8 Cu9 Br6 . . 70.40(11)
Br10 Cu8 Cu9 Br6 . . 157.68(6)
Cu7 Cu8 Cu9 Br6 . . 48.80(5)
S1 Cu8 Cu9 Cu10 . . -146.24(8)
Br9 Cu8 Cu9 Cu10 . . 21.77(12)
Br10 Cu8 Cu9 Cu10 . . 109.05(6)
Br6 Cu8 Cu9 Cu10 . . -48.63(5)
Cu7 Cu8 Cu9 Cu10 . . 0.17(6)
C22 S6 Cu10 Br7 . . -28.8(4)
C21 S6 Cu10 Br7 . . 74.4(5)
Cu7 S6 Cu10 Br7 2_666 . -158.39(14)
C22 S6 Cu10 Br8 . . -153.9(4)
C21 S6 Cu10 Br8 . . -50.7(5)
Cu7 S6 Cu10 Br8 2_666 . 76.50(17)
C22 S6 Cu10 Br6 . . 86.8(4)
C21 S6 Cu10 Br6 . . -170.0(5)
Cu7 S6 Cu10 Br6 2_666 . -42.84(18)
C22 S6 Cu10 Cu9 . . 21.9(4)
C21 S6 Cu10 Cu9 . . 125.1(5)
Cu7 S6 Cu10 Cu9 2_666 . -107.74(18)
C22 S6 Cu10 Cu7 . . 148.5(4)
C21 S6 Cu10 Cu7 . . -108.3(5)
Cu7 S6 Cu10 Cu7 2_666 . 18.89(19)
S2 Cu9 Cu10 S6 . . 29.0(2)
Br7 Cu9 Cu10 S6 . . -65.76(14)
Br10 Cu9 Cu10 S6 . . -177.39(13)
Br6 Cu9 Cu10 S6 . . 81.28(14)
Cu8 Cu9 Cu10 S6 . . 130.95(14)
S2 Cu9 Cu10 Br7 . . 94.81(13)
Br10 Cu9 Cu10 Br7 . . -111.62(6)
Br6 Cu9 Cu10 Br7 . . 147.04(6)
Cu8 Cu9 Cu10 Br7 . . -163.28(6)
S2 Cu9 Cu10 Br8 . . -155.12(12)
Br7 Cu9 Cu10 Br8 . . 110.07(6)
Br10 Cu9 Cu10 Br8 . . -1.56(7)
Br6 Cu9 Cu10 Br8 . . -102.89(6)
Cu8 Cu9 Cu10 Br8 . . -53.22(6)
S2 Cu9 Cu10 Br6 . . -52.23(12)
Br7 Cu9 Cu10 Br6 . . -147.04(6)
Br10 Cu9 Cu10 Br6 . . 101.33(6)
Cu8 Cu9 Cu10 Br6 . . 49.67(5)
S2 Cu9 Cu10 Cu7 . . -102.07(13)
Br7 Cu9 Cu10 Cu7 . . 163.12(6)
Br10 Cu9 Cu10 Cu7 . . 51.49(6)
Br6 Cu9 Cu10 Cu7 . . -49.84(5)
Cu8 Cu9 Cu10 Cu7 . . -0.17(6)
S6 Cu7 Cu10 S6 2_666 . -14.51(15)
Br8 Cu7 Cu10 S6 . . 99.16(9)
Br9 Cu7 Cu10 S6 . . -171.77(11)
Br6 Cu7 Cu10 S6 . . -101.06(9)
Cu8 Cu7 Cu10 S6 . . -152.16(9)
S6 Cu7 Cu10 Br7 2_666 . 161.13(11)
Br8 Cu7 Cu10 Br7 . . -85.20(11)
Br9 Cu7 Cu10 Br7 . . 3.87(18)
Br6 Cu7 Cu10 Br7 . . 74.58(11)
Cu8 Cu7 Cu10 Br7 . . 23.47(12)
S6 Cu7 Cu10 Br8 2_666 . -113.67(9)
Br9 Cu7 Cu10 Br8 . . 89.07(10)
Br6 Cu7 Cu10 Br8 . . 159.78(6)
Cu8 Cu7 Cu10 Br8 . . 108.67(6)
S6 Cu7 Cu10 Br6 2_666 . 86.55(9)
Br8 Cu7 Cu10 Br6 . . -159.78(6)
Br9 Cu7 Cu10 Br6 . . -70.71(10)
Cu8 Cu7 Cu10 Br6 . . -51.10(5)
S6 Cu7 Cu10 Cu9 2_666 . 137.83(9)
Br8 Cu7 Cu10 Cu9 . . -108.50(6)
Br9 Cu7 Cu10 Cu9 . . -19.43(12)
Br6 Cu7 Cu10 Cu9 . . 51.28(5)
Cu8 Cu7 Cu10 Cu9 . . 0.17(6)
S1 Cu1 Br1 Cu3 . . 82.11(9)
S2 Cu1 Br1 Cu3 . . -160.44(8)
Br5 Cu1 Br1 Cu3 . . -39.36(8)
S1 Cu1 Br1 Cu4 . . 157.62(8)
S2 Cu1 Br1 Cu4 . . -84.94(9)
Br5 Cu1 Br1 Cu4 . . 36.15(7)
S4 Cu3 Br1 Cu1 . . -173.25(9)
Br4 Cu3 Br1 Cu1 . . -36.35(9)
Br3 Cu3 Br1 Cu1 . . 79.50(6)
Cu2 Cu3 Br1 Cu1 . . 21.95(7)
Cu4 Cu3 Br1 Cu1 . . 99.83(6)
S4 Cu3 Br1 Cu4 . . 86.92(9)
Br4 Cu3 Br1 Cu4 . . -136.18(8)
Br3 Cu3 Br1 Cu4 . . -20.34(5)
Cu2 Cu3 Br1 Cu4 . . -77.89(6)
S5 Cu4 Br1 Cu1 . . 171.29(8)
Br2 Cu4 Br1 Cu1 . . 38.99(8)
Br3 Cu4 Br1 Cu1 . . -79.42(6)
Cu5 Cu4 Br1 Cu1 . . -21.02(7)
Cu3 Cu4 Br1 Cu1 . . -100.21(6)
S5 Cu4 Br1 Cu3 . . -88.49(9)
Br2 Cu4 Br1 Cu3 . . 139.20(7)
Br3 Cu4 Br1 Cu3 . . 20.79(5)
Cu5 Cu4 Br1 Cu3 . . 79.19(6)
S5 Cu4 Br2 Cu5 . . 139.32(10)
Br1 Cu4 Br2 Cu5 . . -93.13(7)
Br3 Cu4 Br2 Cu5 . . 25.41(6)
Cu3 Cu4 Br2 Cu5 . . -31.91(12)
S3 Cu5 Br2 Cu4 2_675 . -151.81(10)
Br5 Cu5 Br2 Cu4 . . 92.38(7)
Br3 Cu5 Br2 Cu4 . . -27.17(6)
Cu2 Cu5 Br2 Cu4 . . 32.29(10)
S3 Cu5 Br3 Cu2 2_675 . -101.33(9)
Br2 Cu5 Br3 Cu2 . . 138.49(7)
Br5 Cu5 Br3 Cu2 . . 15.25(5)
Cu4 Cu5 Br3 Cu2 . . 112.96(6)
S3 Cu5 Br3 Cu4 2_675 . 145.71(10)
Br2 Cu5 Br3 Cu4 . . 25.53(6)
Br5 Cu5 Br3 Cu4 . . -97.71(6)
Cu2 Cu5 Br3 Cu4 . . -112.96(6)
S3 Cu5 Br3 Cu3 2_675 . -157.74(9)
Br2 Cu5 Br3 Cu3 . . 82.08(7)
Br5 Cu5 Br3 Cu3 . . -41.16(7)
Cu4 Cu5 Br3 Cu3 . . 56.55(5)
Cu2 Cu5 Br3 Cu3 . . -56.41(5)
S3 Cu2 Br3 Cu5 . . 106.08(8)
Br5 Cu2 Br3 Cu5 . . -15.66(5)
Br4 Cu2 Br3 Cu5 . . -143.50(7)
Cu3 Cu2 Br3 Cu5 . . -115.36(6)
S3 Cu2 Br3 Cu4 . . 163.26(8)
Br5 Cu2 Br3 Cu4 . . 41.52(6)
Br4 Cu2 Br3 Cu4 . . -86.32(6)
Cu3 Cu2 Br3 Cu4 . . -58.18(5)
Cu5 Cu2 Br3 Cu4 . . 57.18(5)
S3 Cu2 Br3 Cu3 . . -138.56(9)
Br5 Cu2 Br3 Cu3 . . 99.69(6)
Br4 Cu2 Br3 Cu3 . . -28.14(5)
Cu5 Cu2 Br3 Cu3 . . 115.36(6)
S5 Cu4 Br3 Cu5 . . -149.35(9)
Br2 Cu4 Br3 Cu5 . . -25.66(6)
Br1 Cu4 Br3 Cu5 . . 97.71(6)
Cu3 Cu4 Br3 Cu5 . . 117.52(6)
S5 Cu4 Br3 Cu2 . . 149.48(8)
Br2 Cu4 Br3 Cu2 . . -86.83(7)
Br1 Cu4 Br3 Cu2 . . 36.54(7)
Cu5 Cu4 Br3 Cu2 . . -61.17(5)
Cu3 Cu4 Br3 Cu2 . . 56.35(5)
S5 Cu4 Br3 Cu3 . . 93.13(8)
Br2 Cu4 Br3 Cu3 . . -143.18(7)
Br1 Cu4 Br3 Cu3 . . -19.81(5)
Cu5 Cu4 Br3 Cu3 . . -117.52(6)
S4 Cu3 Br3 Cu5 . . -150.48(8)
Br4 Cu3 Br3 Cu5 . . 88.59(7)
Br1 Cu3 Br3 Cu5 . . -34.90(7)
Cu2 Cu3 Br3 Cu5 . . 59.98(6)
Cu4 Cu3 Br3 Cu5 . . -54.60(5)
S4 Cu3 Br3 Cu2 . . 149.54(9)
Br4 Cu3 Br3 Cu2 . . 28.61(5)
Br1 Cu3 Br3 Cu2 . . -94.88(6)
Cu4 Cu3 Br3 Cu2 . . -114.58(6)
S4 Cu3 Br3 Cu4 . . -95.89(8)
Br4 Cu3 Br3 Cu4 . . 143.19(7)
Br1 Cu3 Br3 Cu4 . . 19.70(5)
Cu2 Cu3 Br3 Cu4 . . 114.58(6)
S4 Cu3 Br4 Cu2 . . -137.32(11)
Br1 Cu3 Br4 Cu2 . . 88.06(7)
Br3 Cu3 Br4 Cu2 . . -28.45(5)
Cu4 Cu3 Br4 Cu2 . . 24.55(11)
S3 Cu2 Br4 Cu3 . . 141.49(9)
Br5 Cu2 Br4 Cu3 . . -91.17(7)
Br3 Cu2 Br4 Cu3 . . 30.32(6)
Cu5 Cu2 Br4 Cu3 . . -22.68(11)
S3 Cu2 Br5 Cu1 . . 159.40(8)
Br4 Cu2 Br5 Cu1 . . 36.72(8)
Br3 Cu2 Br5 Cu1 . . -84.24(6)
Cu3 Cu2 Br5 Cu1 . . -21.05(7)
Cu5 Cu2 Br5 Cu1 . . -99.79(6)
S3 Cu2 Br5 Cu5 . . -100.82(9)
Br4 Cu2 Br5 Cu5 . . 136.51(7)
Br3 Cu2 Br5 Cu5 . . 15.55(5)
Cu3 Cu2 Br5 Cu5 . . 78.74(6)
S1 Cu1 Br5 Cu2 . . -85.21(8)
S2 Cu1 Br5 Cu2 . . 158.66(8)
Br1 Cu1 Br5 Cu2 . . 38.14(7)
S1 Cu1 Br5 Cu5 . . -158.45(8)
S2 Cu1 Br5 Cu5 . . 85.41(8)
Br1 Cu1 Br5 Cu5 . . -35.10(7)
S3 Cu5 Br5 Cu2 2_675 . 106.69(8)
Br2 Cu5 Br5 Cu2 . . -136.53(7)
Br3 Cu5 Br5 Cu2 . . -15.74(5)
Cu4 Cu5 Br5 Cu2 . . -78.63(6)
S3 Cu5 Br5 Cu1 2_675 . -155.71(8)
Br2 Cu5 Br5 Cu1 . . -38.94(7)
Br3 Cu5 Br5 Cu1 . . 81.85(6)
Cu4 Cu5 Br5 Cu1 . . 18.96(7)
Cu2 Cu5 Br5 Cu1 . . 97.59(6)
S6 Cu10 Br6 Cu7 . . 102.06(8)
Br7 Cu10 Br6 Cu7 . . -142.92(6)
Br8 Cu10 Br6 Cu7 . . -17.21(5)
Cu9 Cu10 Br6 Cu7 . . -115.31(6)
S6 Cu10 Br6 Cu9 . . -142.63(9)
Br7 Cu10 Br6 Cu9 . . -27.61(5)
Br8 Cu10 Br6 Cu9 . . 98.11(6)
Cu7 Cu10 Br6 Cu9 . . 115.31(6)
S6 Cu10 Br6 Cu8 . . 159.14(8)
Br7 Cu10 Br6 Cu8 . . -85.84(6)
Br8 Cu10 Br6 Cu8 . . 39.88(6)
Cu9 Cu10 Br6 Cu8 . . -58.23(5)
Cu7 Cu10 Br6 Cu8 . . 57.09(5)
S6 Cu7 Br6 Cu10 2_666 . -110.81(8)
Br8 Cu7 Br6 Cu10 . . 17.22(5)
Br9 Cu7 Br6 Cu10 . . 140.77(6)
Cu8 Cu7 Br6 Cu10 . . 113.95(5)
S6 Cu7 Br6 Cu9 2_666 . -167.44(8)
Br8 Cu7 Br6 Cu9 . . -39.41(7)
Br9 Cu7 Br6 Cu9 . . 84.14(6)
Cu8 Cu7 Br6 Cu9 . . 57.32(5)
Cu10 Cu7 Br6 Cu9 . . -56.63(5)
S6 Cu7 Br6 Cu8 2_666 . 135.24(8)
Br8 Cu7 Br6 Cu8 . . -96.73(6)
Br9 Cu7 Br6 Cu8 . . 26.82(5)
Cu10 Cu7 Br6 Cu8 . . -113.95(5)
S2 Cu9 Br6 Cu10 . . 149.24(8)
Br7 Cu9 Br6 Cu10 . . 28.00(5)
Br10 Cu9 Br6 Cu10 . . -95.80(6)
Cu8 Cu9 Br6 Cu10 . . -114.45(6)
S2 Cu9 Br6 Cu7 . . -152.19(7)
Br7 Cu9 Br6 Cu7 . . 86.57(6)
Br10 Cu9 Br6 Cu7 . . -37.23(7)
Cu10 Cu9 Br6 Cu7 . . 58.57(5)
Cu8 Cu9 Br6 Cu7 . . -55.88(5)
S2 Cu9 Br6 Cu8 . . -96.31(8)
Br7 Cu9 Br6 Cu8 . . 142.45(7)
Br10 Cu9 Br6 Cu8 . . 18.65(5)
Cu10 Cu9 Br6 Cu8 . . 114.45(6)
S1 Cu8 Br6 Cu10 . . 151.82(7)
Br9 Cu8 Br6 Cu10 . . -86.68(6)
Br10 Cu8 Br6 Cu10 . . 38.19(7)
Cu7 Cu8 Br6 Cu10 . . -59.23(5)
Cu9 Cu8 Br6 Cu10 . . 56.90(5)
S1 Cu8 Br6 Cu7 . . -148.95(8)
Br9 Cu8 Br6 Cu7 . . -27.44(5)
Br10 Cu8 Br6 Cu7 . . 97.43(6)
Cu9 Cu8 Br6 Cu7 . . 116.14(5)
S1 Cu8 Br6 Cu9 . . 94.92(8)
Br9 Cu8 Br6 Cu9 . . -143.58(7)
Br10 Cu8 Br6 Cu9 . . -18.71(5)
Cu7 Cu8 Br6 Cu9 . . -116.14(5)
S2 Cu9 Br7 Cu10 . . -133.48(9)
Br10 Cu9 Br7 Cu10 . . 90.56(7)
Br6 Cu9 Br7 Cu10 . . -27.69(5)
Cu8 Cu9 Br7 Cu10 . . 27.59(10)
S6 Cu10 Br7 Cu9 . . 146.69(9)
Br8 Cu10 Br7 Cu9 . . -92.34(7)
Br6 Cu10 Br7 Cu9 . . 29.40(6)
Cu7 Cu10 Br7 Cu9 . . -29.05(11)
S6 Cu7 Br8 Cu6 2_666 . -165.55(9)
Br9 Cu7 Br8 Cu6 . . -37.07(8)
Br6 Cu7 Br8 Cu6 . . 80.13(6)
Cu8 Cu7 Br8 Cu6 . . 19.30(7)
Cu10 Cu7 Br8 Cu6 . . 97.28(6)
S6 Cu7 Br8 Cu10 2_666 . 97.17(10)
Br9 Cu7 Br8 Cu10 . . -134.36(7)
Br6 Cu7 Br8 Cu10 . . -17.15(5)
Cu8 Cu7 Br8 Cu10 . . -77.98(6)
S5 Cu6 Br8 Cu7 1_545 . -157.12(8)
S4 Cu6 Br8 Cu7 1_545 . 84.35(9)
Br10 Cu6 Br8 Cu7 . . -35.43(7)
S5 Cu6 Br8 Cu10 1_545 . -84.12(9)
S4 Cu6 Br8 Cu10 1_545 . 157.35(8)
Br10 Cu6 Br8 Cu10 . . 37.57(7)
S6 Cu10 Br8 Cu7 . . -101.76(8)
Br7 Cu10 Br8 Cu7 . . 138.70(7)
Br6 Cu10 Br8 Cu7 . . 17.99(5)
Cu9 Cu10 Br8 Cu7 . . 80.79(6)
S6 Cu10 Br8 Cu6 . . 157.45(8)
Br7 Cu10 Br8 Cu6 . . 37.90(7)
Br6 Cu10 Br8 Cu6 . . -82.80(6)
Cu9 Cu10 Br8 Cu6 . . -20.01(7)
Cu7 Cu10 Br8 Cu6 . . -100.80(6)
S1 Cu8 Br9 Cu7 . . 140.33(10)
Br10 Cu8 Br9 Cu7 . . -90.83(7)
Br6 Cu8 Br9 Cu7 . . 27.99(5)
Cu9 Cu8 Br9 Cu7 . . -26.57(11)
S6 Cu7 Br9 Cu8 2_666 . -133.83(9)
Br8 Cu7 Br9 Cu8 . . 89.62(7)
Br6 Cu7 Br9 Cu8 . . -28.45(5)
Cu10 Cu7 Br9 Cu8 . . 24.58(10)
S1 Cu8 Br10 Cu9 . . -90.22(9)
Br9 Cu8 Br10 Cu9 . . 137.38(8)
Br6 Cu8 Br10 Cu9 . . 19.32(6)
Cu7 Cu8 Br10 Cu9 . . 78.83(6)
S1 Cu8 Br10 Cu6 . . 170.72(8)
Br9 Cu8 Br10 Cu6 . . 38.32(8)
Br6 Cu8 Br10 Cu6 . . -79.74(7)
Cu7 Cu8 Br10 Cu6 . . -20.23(7)
Cu9 Cu8 Br10 Cu6 . . -99.06(6)
S2 Cu9 Br10 Cu8 . . 84.79(8)
Br7 Cu9 Br10 Cu8 . . -136.53(7)
Br6 Cu9 Br10 Cu8 . . -19.45(6)
Cu10 Cu9 Br10 Cu8 . . -77.28(6)
S2 Cu9 Br10 Cu6 . . -175.51(8)
Br7 Cu9 Br10 Cu6 . . -36.83(8)
Br6 Cu9 Br10 Cu6 . . 80.25(6)
Cu10 Cu9 Br10 Cu6 . . 22.43(7)
Cu8 Cu9 Br10 Cu6 . . 99.70(6)
S5 Cu6 Br10 Cu8 1_545 . 157.65(8)
S4 Cu6 Br10 Cu8 1_545 . -87.38(8)
Br8 Cu6 Br10 Cu8 . . 35.60(8)
S5 Cu6 Br10 Cu9 1_545 . 82.90(8)
S4 Cu6 Br10 Cu9 1_545 . -162.13(8)
Br8 Cu6 Br10 Cu9 . . -39.15(7)
